data_7239644
loop_
_publ_author_name
'Ghosh, Arun K.'
'Grillo, Alessandro'
'Kovela, Satish'
'Brindisi, Margherita'

_publ_section_title
;
 Asymmetric Diels--Alder reaction of 3-(acyloxy)acryloyl oxazolidinones:
 optically active synthesis of a high-affinity ligand for potent HIV-1
 protease inhibitors
;
_journal_issue 71
_journal_name_full 'RSC Advances'
_journal_page_first 41755
_journal_paper_doi 10.1039/C9RA10178K
_journal_volume 9
_journal_year 2019
_chemical_absolute_configuration syn
_chemical_formula_sum 'C16 H15 N O6'
_chemical_formula_weight 317.29
_space_group_crystal_system monoclinic
_space_group_IT_number 4
_space_group_name_Hall 'P 2yb'
_space_group_name_H-M_alt 'P 1 21 1'
_atom_sites_solution_hydrogens geom
_atom_sites_solution_primary direct
_atom_sites_solution_secondary difmap
_audit_creation_method SHELXL-2016/6
_audit_update_record
;
2019-09-25 deposited with the CCDC.	2019-12-06 downloaded from the CCDC.
;
_cell_angle_alpha 90
_cell_angle_beta 101.854(2)
_cell_angle_gamma 90
_cell_formula_units_Z 2
_cell_length_a 6.8717(4)
_cell_length_b 7.6590(4)
_cell_length_c 14.4338(7)
_cell_measurement_reflns_used 9979
_cell_measurement_temperature 150(2)
_cell_measurement_theta_max 36.3053
_cell_measurement_theta_min 3.0255
_cell_volume 743.46(7)
_computing_cell_refinement 'SAINT V8.37A (Bruker, 2016)'
_computing_data_collection 'Apex3 v2016.9-0 (Bruker, 2016)'
_computing_data_reduction 'SAINT V8.37A (Bruker, 2016)'
_computing_structure_refinement
;  
SHELXL-2016/6 (Sheldrick, 2015, 2016), 
SHELXLE Rev714 (H\"ubschle et al., 2011)
;
_computing_structure_solution 'SHELXS-97 (Sheldrick, 2008)'
_diffrn_ambient_temperature 150(2)
_diffrn_measured_fraction_theta_full 0.997
_diffrn_measured_fraction_theta_max 0.999
_diffrn_measurement_device_type 'Bruker AXS D8 Quest CMOS diffractometer'
_diffrn_measurement_method 'omega and phi scans'
_diffrn_radiation_monochromator 'Triumph curved graphite crystal'
_diffrn_radiation_type MoK\a
_diffrn_radiation_wavelength 0.71073
_diffrn_reflns_av_R_equivalents 0.0520
_diffrn_reflns_av_unetI/netI 0.0435
_diffrn_reflns_Laue_measured_fraction_full 0.997
_diffrn_reflns_Laue_measured_fraction_max 0.999
_diffrn_reflns_limit_h_max 10
_diffrn_reflns_limit_h_min -10
_diffrn_reflns_limit_k_max 11
_diffrn_reflns_limit_k_min -10
_diffrn_reflns_limit_l_max 22
_diffrn_reflns_limit_l_min -22
_diffrn_reflns_number 24622
_diffrn_reflns_point_group_measured_fraction_full 0.989
_diffrn_reflns_point_group_measured_fraction_max 0.976
_diffrn_reflns_theta_full 25.242
_diffrn_reflns_theta_max 33.138
_diffrn_reflns_theta_min 3.025
_diffrn_source 'sealed tube X-ray source'
_exptl_absorpt_coefficient_mu 0.110
_exptl_absorpt_correction_T_max 0.7471
_exptl_absorpt_correction_T_min 0.6687
_exptl_absorpt_correction_type multi-scan
_exptl_absorpt_process_details
;
 SADABS 2016/2: Krause, L., Herbst-Irmer, R., Sheldrick G.M. & Stalke D.,
 J. Appl. Cryst. 48 (2015) 3-10
;
_exptl_crystal_colour colourless
_exptl_crystal_density_diffrn 1.417
_exptl_crystal_description plate
_exptl_crystal_F_000 332
_exptl_crystal_size_max 0.550
_exptl_crystal_size_mid 0.290
_exptl_crystal_size_min 0.100
_refine_diff_density_max 0.398
_refine_diff_density_min -0.274
_refine_diff_density_rms 0.056
_refine_ls_abs_structure_details
;
 Flack x determined using 1911 quotients [(I+)-(I-)]/[(I+)+(I-)]
 (Parsons, Flack and Wagner, Acta Cryst. B69 (2013) 249-259).
;
_refine_ls_abs_structure_Flack -0.2(4)
_refine_ls_extinction_method none
_refine_ls_goodness_of_fit_ref 1.044
_refine_ls_hydrogen_treatment constr
_refine_ls_matrix_type full
_refine_ls_number_parameters 209
_refine_ls_number_reflns 5530
_refine_ls_number_restraints 1
_refine_ls_restrained_S_all 1.044
_refine_ls_R_factor_all 0.0549
_refine_ls_R_factor_gt 0.0437
_refine_ls_shift/su_max 0.001
_refine_ls_shift/su_mean 0.000
_refine_ls_structure_factor_coef Fsqd
_refine_ls_weighting_details 'w=1/[\s^2^(Fo^2^)+(0.0736P)^2^+0.0171P] where P=(Fo^2^+2Fc^2^)/3'
_refine_ls_weighting_scheme calc
_refine_ls_wR_factor_gt 0.1107
_refine_ls_wR_factor_ref 0.1182
_reflns_Friedel_coverage 0.838
_reflns_Friedel_fraction_full 0.979
_reflns_Friedel_fraction_max 0.951
_reflns_number_gt 4726
_reflns_number_total 5530
_reflns_threshold_expression 'I > 2\s(I)'
_cod_data_source_file c9ra10178k2.cif
_cod_data_source_block AG_01_082_0m
_cod_original_sg_symbol_H-M 'P 21'
_cod_database_code 7239644
_shelx_shelxl_version_number 2016/6
_shelx_space_group_comment
;
The symmetry employed for this shelxl refinement is uniquely defined
by the following loop, which should always be used as a source of
symmetry information in preference to the above space-group names.
They are only intended as comments.
;
_shelx_estimated_absorpt_t_min 0.942
_shelx_estimated_absorpt_t_max 0.989

loop_
_space_group_symop_operation_xyz
'x, y, z'
'-x, y+1/2, -z'

loop_
_atom_site_label
_atom_site_type_symbol
_atom_site_fract_x
_atom_site_fract_y
_atom_site_fract_z
_atom_site_U_iso_or_equiv
_atom_site_adp_type
_atom_site_occupancy
_atom_site_site_symmetry_order
_atom_site_calc_flag
_atom_site_refinement_flags_posn
_atom_site_refinement_flags_adp
O1 O 0.32963(18) 0.16666(17) 0.78719(8) 0.0187(2) Uani 1 1 d . .
O2 O 0.2431(2) 0.36867(18) 0.88460(9) 0.0222(3) Uani 1 1 d . .
O3 O -0.0924(2) 0.5919(2) 0.69051(10) 0.0284(3) Uani 1 1 d . .
O4 O 0.2250(2) 0.6781(2) 0.70342(12) 0.0357(4) Uani 1 1 d . .
O5 O 0.2433(2) -0.48680(18) 1.10025(11) 0.0303(3) Uani 1 1 d . .
O6 O 0.1773(2) -0.29803(19) 1.20103(9) 0.0258(3) Uani 1 1 d . .
N1 N 0.2171(2) -0.3367(2) 1.12433(10) 0.0182(3) Uani 1 1 d . .
C1 C 0.1013(3) 0.5647(2) 0.69153(11) 0.0214(3) Uani 1 1 d . .
C2 C 0.1369(2) 0.3751(2) 0.67216(11) 0.0170(3) Uani 1 1 d . .
H2 H 0.032888 0.302707 0.693281 0.020 Uiso 1 1 calc R U
C3 C 0.3448(2) 0.3055(2) 0.72027(11) 0.0172(3) Uani 1 1 d . .
H3 H 0.433692 0.401777 0.750769 0.021 Uiso 1 1 calc R U
C4 C 0.4240(3) 0.2210(3) 0.63778(12) 0.0232(4) Uani 1 1 d . .
H4 H 0.532661 0.133001 0.655758 0.028 Uiso 1 1 calc R U
C5 C 0.2298(3) 0.1552(3) 0.57482(13) 0.0243(4) Uani 1 1 d . .
H5A H 0.249222 0.106967 0.513728 0.029 Uiso 1 1 calc R U
H5B H 0.158509 0.070097 0.607379 0.029 Uiso 1 1 calc R U
C6 C 0.1319(3) 0.3364(3) 0.56478(12) 0.0221(3) Uani 1 1 d . .
H6 H -0.001604 0.343790 0.521425 0.027 Uiso 1 1 calc R U
C7 C 0.2961(4) 0.4440(3) 0.53660(14) 0.0302(4) Uani 1 1 d . .
H7 H 0.278685 0.542177 0.495523 0.036 Uiso 1 1 calc R U
C8 C 0.4688(3) 0.3754(3) 0.58002(14) 0.0316(4) Uani 1 1 d . .
H8 H 0.597209 0.416001 0.575573 0.038 Uiso 1 1 calc R U
C9 C 0.2780(2) 0.2182(2) 0.86809(11) 0.0151(3) Uani 1 1 d . .
C10 C 0.2675(2) 0.0698(2) 0.93368(11) 0.0137(3) Uani 1 1 d . .
C11 C 0.2893(2) -0.1034(2) 0.90723(11) 0.0167(3) Uani 1 1 d . .
H11 H 0.315570 -0.129112 0.846596 0.020 Uiso 1 1 calc R U
C12 C 0.2724(2) -0.2383(2) 0.96961(12) 0.0173(3) Uani 1 1 d . .
H12 H 0.286066 -0.356760 0.952574 0.021 Uiso 1 1 calc R U
C13 C 0.2349(2) -0.1941(2) 1.05769(11) 0.0144(3) Uani 1 1 d . .
C14 C 0.2132(3) -0.0240(2) 1.08602(12) 0.0171(3) Uani 1 1 d . .
H14 H 0.187320 0.000826 1.146828 0.020 Uiso 1 1 calc R U
C15 C 0.2304(2) 0.1096(2) 1.02296(11) 0.0171(3) Uani 1 1 d . .
H15 H 0.216845 0.227814 1.040542 0.020 Uiso 1 1 calc R U
C16 C -0.1478(4) 0.7702(3) 0.70677(17) 0.0382(5) Uani 1 1 d . .
H16A H -0.082772 0.806173 0.770827 0.057 Uiso 1 1 calc R U
H16B H -0.292385 0.777674 0.700070 0.057 Uiso 1 1 calc R U
H16C H -0.105647 0.847399 0.660419 0.057 Uiso 1 1 calc R U

loop_
_atom_site_aniso_label
_atom_site_aniso_U_11
_atom_site_aniso_U_22
_atom_site_aniso_U_33
_atom_site_aniso_U_23
_atom_site_aniso_U_13
_atom_site_aniso_U_12
O1 0.0253(6) 0.0181(6) 0.0140(5) 0.0003(4) 0.0072(4) 0.0028(5)
O2 0.0320(7) 0.0165(6) 0.0194(5) -0.0018(4) 0.0078(5) 0.0012(5)
O3 0.0330(7) 0.0260(7) 0.0263(7) -0.0008(5) 0.0061(5) 0.0096(6)
O4 0.0459(9) 0.0226(7) 0.0408(9) -0.0073(6) 0.0140(7) -0.0072(7)
O5 0.0446(9) 0.0158(7) 0.0323(8) -0.0001(5) 0.0122(6) -0.0013(6)
O6 0.0305(7) 0.0281(8) 0.0214(6) 0.0037(5) 0.0115(5) 0.0042(6)
N1 0.0160(6) 0.0179(7) 0.0205(6) 0.0000(5) 0.0036(5) -0.0013(5)
C1 0.0302(8) 0.0200(8) 0.0144(7) -0.0006(6) 0.0053(6) 0.0019(7)
C2 0.0194(7) 0.0162(7) 0.0152(6) -0.0012(5) 0.0033(5) 0.0000(6)
C3 0.0188(7) 0.0190(8) 0.0142(6) -0.0001(5) 0.0045(5) -0.0015(6)
C4 0.0221(8) 0.0301(10) 0.0194(7) -0.0016(7) 0.0088(6) 0.0006(7)
C5 0.0314(9) 0.0222(9) 0.0197(7) -0.0067(6) 0.0066(6) -0.0002(7)
C6 0.0270(8) 0.0239(9) 0.0143(6) -0.0032(6) 0.0015(6) -0.0010(7)
C7 0.0454(11) 0.0305(10) 0.0177(8) -0.0005(7) 0.0133(8) -0.0056(9)
C8 0.0341(10) 0.0407(12) 0.0242(8) -0.0013(8) 0.0161(7) -0.0091(9)
C9 0.0140(6) 0.0172(7) 0.0136(6) -0.0013(5) 0.0019(5) -0.0006(6)
C10 0.0130(6) 0.0148(7) 0.0132(6) -0.0020(5) 0.0026(5) -0.0002(6)
C11 0.0199(7) 0.0165(8) 0.0146(7) -0.0034(5) 0.0053(5) -0.0002(6)
C12 0.0203(7) 0.0135(7) 0.0190(7) -0.0034(5) 0.0063(6) -0.0009(6)
C13 0.0141(6) 0.0137(7) 0.0156(6) -0.0012(5) 0.0037(5) -0.0007(6)
C14 0.0204(7) 0.0164(7) 0.0155(7) -0.0028(5) 0.0062(5) 0.0002(6)
C15 0.0204(7) 0.0153(7) 0.0163(7) -0.0030(5) 0.0055(6) 0.0009(6)
C16 0.0542(14) 0.0284(11) 0.0326(11) 0.0008(8) 0.0103(9) 0.0191(10)

loop_
_atom_type_symbol
_atom_type_description
_atom_type_scat_dispersion_real
_atom_type_scat_dispersion_imag
_atom_type_scat_source
C C 0.0033 0.0016 'International Tables Vol C Tables 4.2.6.8 and 6.1.1.4'
H H 0.0000 0.0000 'International Tables Vol C Tables 4.2.6.8 and 6.1.1.4'
N N 0.0061 0.0033 'International Tables Vol C Tables 4.2.6.8 and 6.1.1.4'
O O 0.0106 0.0060 'International Tables Vol C Tables 4.2.6.8 and 6.1.1.4'

loop_
_geom_angle_atom_site_label_1
_geom_angle_atom_site_label_2
_geom_angle_atom_site_label_3
_geom_angle
C9 O1 C3 115.39(13)
C1 O3 C16 115.88(18)
O5 N1 O6 123.67(16)
O5 N1 C13 118.19(15)
O6 N1 C13 118.14(15)
O4 C1 O3 123.95(18)
O4 C1 C2 125.84(18)
O3 C1 C2 110.18(16)
C1 C2 C3 114.68(14)
C1 C2 C6 113.12(14)
C3 C2 C6 102.04(13)
C1 C2 H2 108.9
C3 C2 H2 108.9
C6 C2 H2 108.9
O1 C3 C4 106.83(14)
O1 C3 C2 111.32(13)
C4 C3 C2 103.67(13)
O1 C3 H3 111.6
C4 C3 H3 111.6
C2 C3 H3 111.6
C8 C4 C5 100.42(15)
C8 C4 C3 103.91(16)
C5 C4 C3 101.09(14)
C8 C4 H4 116.3
C5 C4 H4 116.3
C3 C4 H4 116.3
C6 C5 C4 94.00(15)
C6 C5 H5A 112.9
C4 C5 H5A 112.9
C6 C5 H5B 112.9
C4 C5 H5B 112.9
H5A C5 H5B 110.3
C7 C6 C5 100.38(16)
C7 C6 C2 107.15(15)
C5 C6 C2 99.02(14)
C7 C6 H6 116.0
C5 C6 H6 116.0
C2 C6 H6 116.0
C8 C7 C6 107.44(19)
C8 C7 H7 126.3
C6 C7 H7 126.3
C7 C8 C4 107.73(17)
C7 C8 H8 126.1
C4 C8 H8 126.1
O2 C9 O1 123.21(16)
O2 C9 C10 124.29(14)
O1 C9 C10 112.49(14)
C11 C10 C15 120.60(15)
C11 C10 C9 121.93(13)
C15 C10 C9 117.46(14)
C12 C11 C10 120.04(14)
C12 C11 H11 120.0
C10 C11 H11 120.0
C13 C12 C11 117.85(15)
C13 C12 H12 121.1
C11 C12 H12 121.1
C14 C13 C12 123.47(16)
C14 C13 N1 118.41(14)
C12 C13 N1 118.12(15)
C13 C14 C15 118.11(15)
C13 C14 H14 120.9
C15 C14 H14 120.9
C14 C15 C10 119.93(15)
C14 C15 H15 120.0
C10 C15 H15 120.0
O3 C16 H16A 109.5
O3 C16 H16B 109.5
H16A C16 H16B 109.5
O3 C16 H16C 109.5
H16A C16 H16C 109.5
H16B C16 H16C 109.5

loop_
_geom_bond_atom_site_label_1
_geom_bond_atom_site_label_2
_geom_bond_distance
O1 C9 1.3473(19)
O1 C3 1.455(2)
O2 C9 1.211(2)
O3 C1 1.344(2)
O3 C16 1.450(3)
O4 C1 1.203(3)
O5 N1 1.225(2)
O6 N1 1.2297(19)
N1 C13 1.477(2)
C1 C2 1.508(2)
C2 C3 1.549(2)
C2 C6 1.571(2)
C2 H2 1.0000
C3 C4 1.549(2)
C3 H3 1.0000
C4 C8 1.514(3)
C4 C5 1.537(3)
C4 H4 1.0000
C5 C6 1.536(3)
C5 H5A 0.9900
C5 H5B 0.9900
C6 C7 1.519(3)
C6 H6 1.0000
C7 C8 1.331(3)
C7 H7 0.9500
C8 H8 0.9500
C9 C10 1.491(2)
C10 C11 1.397(2)
C10 C15 1.398(2)
C11 C12 1.390(2)
C11 H11 0.9500
C12 C13 1.390(2)
C12 H12 0.9500
C13 C14 1.382(2)
C14 C15 1.391(2)
C14 H14 0.9500
C15 H15 0.9500
C16 H16A 0.9800
C16 H16B 0.9800
C16 H16C 0.9800

loop_
_geom_torsion_atom_site_label_1
_geom_torsion_atom_site_label_2
_geom_torsion_atom_site_label_3
_geom_torsion_atom_site_label_4
_geom_torsion
C16 O3 C1 O4 -1.2(3)
C16 O3 C1 C2 -179.07(16)
O4 C1 C2 C3 32.7(2)
O3 C1 C2 C3 -149.41(14)
O4 C1 C2 C6 -83.7(2)
O3 C1 C2 C6 94.11(17)
C9 O1 C3 C4 174.82(13)
C9 O1 C3 C2 -72.65(17)
C1 C2 C3 O1 117.62(15)
C6 C2 C3 O1 -119.69(14)
C1 C2 C3 C4 -127.87(16)
C6 C2 C3 C4 -5.18(17)
O1 C3 C4 C8 -170.79(14)
C2 C3 C4 C8 71.54(17)
O1 C3 C4 C5 85.42(16)
C2 C3 C4 C5 -32.25(17)
C8 C4 C5 C6 -49.66(16)
C3 C4 C5 C6 56.91(16)
C4 C5 C6 C7 49.69(15)
C4 C5 C6 C2 -59.74(15)
C1 C2 C6 C7 60.6(2)
C3 C2 C6 C7 -63.11(18)
C1 C2 C6 C5 164.51(15)
C3 C2 C6 C5 40.77(16)
C5 C6 C7 C8 -33.1(2)
C2 C6 C7 C8 69.8(2)
C6 C7 C8 C4 0.1(2)
C5 C4 C8 C7 33.0(2)
C3 C4 C8 C7 -71.3(2)
C3 O1 C9 O2 1.1(2)
C3 O1 C9 C10 -179.35(12)
O2 C9 C10 C11 173.30(16)
O1 C9 C10 C11 -6.2(2)
O2 C9 C10 C15 -5.3(2)
O1 C9 C10 C15 175.16(13)
C15 C10 C11 C12 0.5(2)
C9 C10 C11 C12 -178.04(15)
C10 C11 C12 C13 -0.3(2)
C11 C12 C13 C14 0.2(2)
C11 C12 C13 N1 -179.92(14)
O5 N1 C13 C14 -177.46(16)
O6 N1 C13 C14 2.3(2)
O5 N1 C13 C12 2.6(2)
O6 N1 C13 C12 -177.61(15)
C12 C13 C14 C15 -0.1(2)
N1 C13 C14 C15 179.93(14)
C13 C14 C15 C10 0.3(2)
C11 C10 C15 C14 -0.5(2)
C9 C10 C15 C14 178.12(15)
